data_2216480
loop_
_publ_author_name
'Liu, Zhao-Qing'
'Dong, Wen'
'Ng, Seik Weng'

_publ_section_title
;<i>catena</i>-Poly[[\m-5,5'-iminoditetrazolato-\k^3^<i>N</i>,<i>N</i>':<i>N</i>''-bis[triaquazinc(II)]]
 bis[[triaquazinc(II)]-\m-5,5'-iminoditetrazolato-\k^3^<i>N</i>,<i>N</i>':<i>N</i>'']
 dihydrate]
;
_journal_coeditor_code HB2619
_journal_issue 12
_journal_name_full 'Acta Crystallographica Section E'
_journal_page_first m2943
_journal_page_last m2944
_journal_paper_doi 10.1107/S160053680705578X
_journal_volume 63
_journal_year 2007
_chemical_formula_iupac '[Zn2 (C2 H N9)2 (H2 O)6] [Zn2 (C2 H N9)2 (H2 O)6] , 2H2 O'
_chemical_formula_moiety 'C4 H14 N18 O6 Zn2 , C4 H14 N18 O6 Zn2 , 2H2 O1'
_chemical_formula_sum 'C8 H32 N36 O14 Zn4'
_chemical_formula_weight 1118.18
_chemical_name_systematic
;
catena-poly[\m-5,5'-iminoditetrazolato-\k^3^N,N':N''-bis[triaquazinc(II)]
bis[[triaquazinc(II)]-\m-5,5'-iminoditetrazolato-\k^3^N,N':N''] dihydrate]
;
_space_group_IT_number 18
_symmetry_cell_setting orthorhombic
_symmetry_space_group_name_Hall 'P 2 2ab'
_symmetry_space_group_name_H-M 'P 21 21 2'
_atom_sites_solution_hydrogens geom
_atom_sites_solution_primary direct
_atom_sites_solution_secondary difmap
_audit_creation_method SHELXL97
_cell_angle_alpha 90.00
_cell_angle_beta 90.00
_cell_angle_gamma 90.00
_cell_formula_units_Z 2
_cell_length_a 10.12010(10)
_cell_length_b 23.7418(3)
_cell_length_c 7.33460(10)
_cell_measurement_reflns_used 9121
_cell_measurement_temperature 295(2)
_cell_measurement_theta_max 27.5
_cell_measurement_theta_min 1.7
_cell_volume 1762.28(4)
_computing_cell_refinement 'SAINT (Bruker, 2006)'
_computing_data_collection 'SMART (Bruker, 2006)'
_computing_data_reduction 'SAINT (Bruker, 2006)'
_computing_molecular_graphics 'X-SEED (Barbour, 2001)'
_computing_publication_material 'publCIF (Westrip, 2007)'
_computing_structure_refinement 'SHELXL97 (Sheldrick, 1997)'
_computing_structure_solution 'SHELXS97 (Sheldrick, 1997)'
_diffrn_ambient_temperature 295(2)
_diffrn_measured_fraction_theta_full 1.000
_diffrn_measured_fraction_theta_max 1.000
_diffrn_measurement_device_type 'Bruker APEXII CCD'
_diffrn_measurement_method '\f and \w'
_diffrn_radiation_monochromator graphite
_diffrn_radiation_source 'fine-focus sealed tube'
_diffrn_radiation_type MoK\a
_diffrn_radiation_wavelength 0.71073
_diffrn_reflns_av_R_equivalents 0.0335
_diffrn_reflns_av_sigmaI/netI 0.0265
_diffrn_reflns_limit_h_max 13
_diffrn_reflns_limit_h_min -13
_diffrn_reflns_limit_k_max 30
_diffrn_reflns_limit_k_min -30
_diffrn_reflns_limit_l_max 8
_diffrn_reflns_limit_l_min -9
_diffrn_reflns_number 25915
_diffrn_reflns_theta_full 27.50
_diffrn_reflns_theta_max 27.50
_diffrn_reflns_theta_min 1.72
_diffrn_standards_decay_% 0
_diffrn_standards_interval_count 0
_diffrn_standards_interval_time 0
_diffrn_standards_number 0
_exptl_absorpt_coefficient_mu 2.805
_exptl_absorpt_correction_T_max 0.850
_exptl_absorpt_correction_T_min 0.581
_exptl_absorpt_correction_type multi-scan
_exptl_absorpt_process_details '(SADABS; Sheldrick, 1996)'
_exptl_crystal_colour colourless
_exptl_crystal_density_diffrn 2.107
_exptl_crystal_density_method 'not measured'
_exptl_crystal_description block
_exptl_crystal_F_000 1128
_exptl_crystal_size_max 0.32
_exptl_crystal_size_mid 0.17
_exptl_crystal_size_min 0.06
_refine_diff_density_max 0.285
_refine_diff_density_min -0.434
_refine_ls_abs_structure_details 'Flack (1983), with 1710 Friedel pairs'
_refine_ls_abs_structure_Flack 0.026(8)
_refine_ls_extinction_method none
_refine_ls_goodness_of_fit_ref 1.008
_refine_ls_hydrogen_treatment refall
_refine_ls_matrix_type full
_refine_ls_number_parameters 345
_refine_ls_number_reflns 4048
_refine_ls_number_restraints 22
_refine_ls_restrained_S_all 1.008
_refine_ls_R_factor_all 0.0213
_refine_ls_R_factor_gt 0.0198
_refine_ls_shift/su_max 0.001
_refine_ls_shift/su_mean <0.001
_refine_ls_structure_factor_coef Fsqd
_refine_ls_weighting_details 'calc w = 1/[\s^2^(Fo^2^)+(0.0363P)^2^P] where P=(Fo^2^+2Fc^2^)/3'
_refine_ls_weighting_scheme calc
_refine_ls_wR_factor_gt 0.0536
_refine_ls_wR_factor_ref 0.0544
_reflns_number_gt 3844
_reflns_number_total 4048
_reflns_threshold_expression I>2\s(I)
_cod_data_source_file hb2619.cif
_cod_data_source_block I
_cod_database_code 2216480
_cod_database_fobs_code 2216480

loop_
_symmetry_equiv_pos_as_xyz
'x, y, z'
'-x, -y, z'
'x+1/2, -y+1/2, -z'
'-x+1/2, y+1/2, -z'

loop_
_atom_site_type_symbol
_atom_site_label
_atom_site_fract_x
_atom_site_fract_y
_atom_site_fract_z
_atom_site_U_iso_or_equiv
_atom_site_adp_type
_atom_site_calc_flag
_atom_site_refinement_flags
_atom_site_occupancy
Zn Zn1 0.49499(2) 0.665500(10) 0.47415(3) 0.01664(6) Uani d . 1
Zn Zn2 0.36506(2) 0.935800(10) 0.01708(3) 0.01744(7) Uani d . 1
O O1 0.4922(2) 0.65530(10) 0.7651(2) 0.0220(3) Uani d D 1
O O2 0.6009(2) 0.58840(10) 0.4700(3) 0.0289(4) Uani d D 1
O O3 0.5257(2) 0.66960(10) 0.1956(2) 0.0274(4) Uani d D 1
O O4 0.3686(2) 0.92500(10) 0.3053(2) 0.0290(4) Uani d D 1
O O5 0.15910(10) 0.92710(10) 0.0271(3) 0.0296(4) Uani d D 1
O O6 0.3553(2) 0.94390(10) -0.2721(2) 0.0250(3) Uani d D 1
O O7 1.0000 1.0000 -0.1726(3) 0.0292(5) Uani d SD 1
O O8 1.0000 1.0000 0.3201(3) 0.0287(5) Uani d SD 1
N N1 0.35820(10) 0.73420(10) 0.4689(3) 0.0199(4) Uani d . 1
N N2 0.3877(2) 0.78840(10) 0.4371(3) 0.0286(5) Uani d . 1
N N3 0.2826(2) 0.81930(10) 0.4451(3) 0.0285(5) Uani d . 1
N N4 0.1772(2) 0.78610(10) 0.4804(3) 0.0194(4) Uani d . 1
N N5 0.1544(2) 0.68700(10) 0.5283(3) 0.0263(4) Uani d D 1
N N6 0.1094(2) 0.59140(10) 0.4621(3) 0.0265(4) Uani d . 1
N N7 0.1864(2) 0.54790(10) 0.4106(3) 0.0272(4) Uani d . 1
N N8 0.3081(2) 0.56310(10) 0.3983(3) 0.0240(4) Uani d . 1
N N9 0.3177(2) 0.61850(10) 0.4429(3) 0.0192(4) Uani d . 1
N N10 0.5769(2) 0.93190(10) 0.0183(3) 0.0175(3) Uani d . 1
N N11 0.6602(2) 0.97510(10) 0.0585(2) 0.0186(4) Uani d . 1
N N12 0.7751(2) 0.95520(10) 0.1032(3) 0.0225(4) Uani d . 1
N N13 0.7735(2) 0.89860(10) 0.0949(3) 0.0223(4) Uani d . 1
N N14 0.6126(2) 0.83100(10) 0.0127(3) 0.0262(4) Uani d D 1
N N15 0.4512(2) 0.76000(10) -0.0351(3) 0.0270(4) Uani d . 1
N N16 0.3182(2) 0.76170(10) -0.0593(3) 0.0277(5) Uani d . 1
N N17 0.2775(2) 0.81330(10) -0.0559(3) 0.0269(4) Uani d . 1
N N18 0.3817(2) 0.84820(10) -0.0277(3) 0.0215(4) Uani d . 1
C C1 0.22764(2) 0.73410(10) 0.4936(3) 0.0168(4) Uani d . 1
C C2 0.19376(2) 0.63380(10) 0.4795(3) 0.0191(4) Uani d . 1
C C3 0.65014(2) 0.88600(10) 0.0409(3) 0.0178(4) Uani d . 1
C C4 0.48487(2) 0.81410(10) -0.0158(3) 0.0188(4) Uani d . 1
H H5 0.0730(10) 0.6910(10) 0.543(4) 0.030(10) Uiso d D 1
H H14 0.671(2) 0.8070(10) 0.025(3) 0.020(10) Uiso d D 1
H H11 0.423(2) 0.6410(10) 0.810(4) 0.040(10) Uiso d D 1
H H12 0.505(3) 0.6880(10) 0.807(4) 0.050(10) Uiso d D 1
H H21 0.667(2) 0.5800(10) 0.406(4) 0.080(10) Uiso d D 1
H H22 0.571(2) 0.5600(10) 0.526(3) 0.040(10) Uiso d D 1
H H31 0.496(3) 0.7020(10) 0.167(5) 0.080(10) Uiso d D 1
H H32 0.6080(10) 0.6690(10) 0.173(4) 0.050(10) Uiso d D 1
H H41 0.333(3) 0.8940(10) 0.343(5) 0.09(2) Uiso d D 1
H H42 0.448(2) 0.927(2) 0.345(6) 0.11(2) Uiso d D 1
H H51 0.119(2) 0.9050(10) 0.095(3) 0.040(10) Uiso d D 1
H H52 0.112(2) 0.9460(10) -0.043(3) 0.030(10) Uiso d D 1
H H61 0.429(2) 0.9310(10) -0.310(5) 0.10(2) Uiso d D 1
H H62 0.345(3) 0.9770(10) -0.320(4) 0.040(10) Uiso d D 1
H H7 1.055(2) 1.0180(10) -0.236(4) 0.050(10) Uiso d D 1
H H8 1.066(2) 1.007(2) 0.253(4) 0.060(10) Uiso d D 1

loop_
_atom_site_aniso_label
_atom_site_aniso_U_11
_atom_site_aniso_U_22
_atom_site_aniso_U_33
_atom_site_aniso_U_12
_atom_site_aniso_U_13
_atom_site_aniso_U_23
Zn1 0.01190(10) 0.01560(10) 0.02250(10) 0.00070(10) 0.00070(10) 0.00020(10)
Zn2 0.01520(10) 0.01360(10) 0.02360(10) 0.00020(10) -0.00100(10) 0.00020(10)
O1 0.0210(10) 0.0210(10) 0.0250(10) -0.0050(10) 0.0040(10) -0.0010(10)
O2 0.0220(10) 0.0190(10) 0.0460(10) 0.0040(10) 0.0060(10) 0.0020(10)
O3 0.0230(10) 0.0330(10) 0.0260(10) 0.0050(10) 0.0050(10) 0.0030(10)
O4 0.0340(10) 0.0290(10) 0.0240(10) -0.0050(10) 0.0000(10) 0.0050(10)
O5 0.0160(10) 0.0240(10) 0.0490(10) -0.0020(10) 0.0010(10) 0.0070(10)
O6 0.0290(10) 0.0220(10) 0.0230(10) 0.005(7) -0.0010(10) 0.0030(10)
O7 0.0240(10) 0.0320(10) 0.0310(10) -0.0040(10) 0.000 0.000
O8 0.0250(10) 0.0310(10) 0.0300(10) -0.0030(10) 0.000 0.000
N1 0.0110(10) 0.0150(10) 0.0330(10) 0.0000(10) 0.0010(10) 0.0000(10)
N2 0.0140(10) 0.0160(10) 0.0560(10) 0.0010(10) 0.0030(10) 0.0040(10)
N3 0.0140(10) 0.0180(10) 0.0530(10) 0.0000(10) 0.0040(10) 0.0060(10)
N4 0.0130(10) 0.0150(10) 0.0310(10) -0.0010(10) 0.0000(10) 0.0010(10)
N5 0.0110(10) 0.0150(10) 0.0530(10) 0.0020(10) 0.0080(10) -0.0010(10)
N6 0.0160(10) 0.0190(10) 0.0450(10) -0.0020(10) -0.0010(10) -0.0020(10)
N7 0.0190(10) 0.0190(10) 0.0440(10) -0.0020(10) -0.0010(10) -0.0090(10)
N8 0.0200(10) 0.0190(10) 0.0330(10) 0.0000(10) 0.0010(10) -0.0060(10)
N9 0.0140(10) 0.0150(10) 0.0290(10) 0.0010(10) 0.0000(10) -0.0040(10)
N10 0.0150(10) 0.0120(10) 0.0260(10) -0.0010(10) -0.0020(10) 0.0000(10)
N11 0.0150(10) 0.0150(10) 0.0250(10) 0.0000(10) -0.0020(10) 0.0010(10)
N12 0.0180(10) 0.0160(10) 0.0340(10) 0.0010(10) -0.0060(10) 0.0020(10)
N13 0.0160(10) 0.0160(10) 0.0350(10) -0.0010(10) -0.0050(10) 0.0010(10)
N14 0.0150(10) 0.0120(10) 0.0520(10) 0.0020(10) -0.0080(10) -0.0020(10)
N15 0.0210(10) 0.0140(10) 0.0460(10) 0.0000(10) -0.0060(10) -0.0010(10)
N16 0.0190(10) 0.0140(10) 0.0500(10) -0.0020(10) -0.0070(10) -0.0020(10)
N17 0.0190(10) 0.0180(10) 0.0440(10) -0.0030(10) -0.0070(10) -0.0020(10)
N18 0.0180(10) 0.0170(10) 0.0300(10) -0.0010(10) -0.0040(10) -0.0020(10)
C1 0.0110(10) 0.0170(10) 0.0220(10) 0.0020(10) 0.0000(10) 0.0000(10)
C2 0.0140(10) 0.0170(10) 0.0260(10) 0.0010(10) 0.0010(10) 0.0000(10)
C3 0.0160(10) 0.0160(10) 0.0220(10) 0.0000(10) -0.0020(10) 0.0000(10)
C4 0.0180(10) 0.0140(10) 0.0240(10) -0.0010(10) -0.0030(10) -0.0010(10)

loop_
_atom_type_symbol
_atom_type_description
_atom_type_scat_dispersion_real
_atom_type_scat_dispersion_imag
_atom_type_scat_source
C C 0.0033 0.0016 'International Tables Vol C Tables 4.2.6.8 and 6.1.1.4'
H H 0.0000 0.0000 'International Tables Vol C Tables 4.2.6.8 and 6.1.1.4'
N N 0.0061 0.0033 'International Tables Vol C Tables 4.2.6.8 and 6.1.1.4'
O O 0.0106 0.0060 'International Tables Vol C Tables 4.2.6.8 and 6.1.1.4'
Zn Zn 0.2839 1.4301 'International Tables Vol C Tables 4.2.6.8 and 6.1.1.4'

loop_
_geom_angle_atom_site_label_1
_geom_angle_atom_site_label_2
_geom_angle_atom_site_label_3
_geom_angle_site_symmetry_3
_geom_angle
O3 Zn1 O2 . 87.17(7)
O3 Zn1 N9 . 92.61(7)
O2 Zn1 N9 . 88.41(6)
O3 Zn1 N1 . 92.48(7)
O2 Zn1 N1 . 169.88(6)
N9 Zn1 N1 . 81.50(6)
O3 Zn1 O1 . 171.28(6)
O2 Zn1 O1 . 85.62(7)
N9 Zn1 O1 . 92.09(6)
N1 Zn1 O1 . 95.47(7)
O3 Zn1 N4 3_566 89.94(7)
O2 Zn1 N4 3_566 91.70(6)
N9 Zn1 N4 3_566 177.45(7)
N1 Zn1 N4 3_566 98.42(6)
O1 Zn1 N4 3_566 85.38(7)
O5 Zn2 N18 . 89.26(6)
O5 Zn2 O4 . 88.29(7)
N18 Zn2 O4 . 91.94(7)
O5 Zn2 O6 . 89.87(7)
N18 Zn2 O6 . 86.46(7)
O4 Zn2 O6 . 177.58(6)
O5 Zn2 N10 . 171.56(6)
N18 Zn2 N10 . 83.05(6)
O4 Zn2 N10 . 88.49(7)
O6 Zn2 N10 . 93.12(7)
O5 Zn2 N11 2_675 88.51(6)
N18 Zn2 N11 2_675 177.60(6)
O4 Zn2 N11 2_675 88.90(7)
O6 Zn2 N11 2_675 92.63(6)
N10 Zn2 N11 2_675 99.22(6)
C1 N1 N2 . 104.2(2)
C1 N1 Zn1 . 129.60(10)
N2 N1 Zn1 . 126.20(10)
N3 N2 N1 . 110.6(2)
N2 N3 N4 . 109.2(2)
C1 N4 N3 . 104.5(2)
C1 N4 Zn1 3_466 142.30(10)
N3 N4 Zn1 3_466 112.70(10)
C1 N5 C2 . 123.2(2)
C2 N6 N7 . 103.7(2)
N8 N7 N6 . 110.9(2)
N7 N8 N9 . 108.9(2)
C2 N9 N8 . 104.2(2)
C2 N9 Zn1 . 129.00(10)
N8 N9 Zn1 . 126.40(10)
C3 N10 N11 . 104.3(2)
C3 N10 Zn2 . 126.40(10)
N11 N10 Zn2 . 126.0(2)
N12 N11 N10 . 109.6(2)
N12 N11 Zn2 2_675 120.10(10)
N10 N11 Zn2 2_675 129.60(10)
N11 N12 N13 . 110.0(2)
C3 N13 N12 . 104.3(2)
C4 N14 C3 . 124.2(2)
C4 N15 N16 . 103.7(2)
N17 N16 N15 . 110.1(2)
N16 N17 N18 . 109.5(2)
C4 N18 N17 . 104.5(2)
C4 N18 Zn2 . 130.80(10)
N17 N18 Zn2 . 124.30(10)
N1 C1 N4 . 111.5(2)
N1 C1 N5 . 124.3(2)
N4 C1 N5 . 124.2(2)
N6 C2 N9 . 112.3(2)
N6 C2 N5 . 122.5(2)
N9 C2 N5 . 125.2(2)
N10 C3 N13 . 111.9(2)
N10 C3 N14 . 127.3(2)
N13 C3 N14 . 120.8(2)
N18 C4 N15 . 112.3(2)
N18 C4 N14 . 125.1(2)
N15 C4 N14 . 122.6(2)
Zn1 O1 H11 . 116(2)
Zn1 O1 H12 . 105(2)
H11 O1 H12 . 112(2)
Zn1 O2 H21 . 128(2)
Zn1 O2 H22 . 120(2)
H21 O2 H22 . 111(2)
Zn1 O3 H31 . 103(3)
Zn1 O3 H32 . 110(2)
H31 O3 H32 . 108(2)
Zn2 O4 H41 . 114(3)
Zn2 O4 H42 . 111(3)
H41 O4 H42 . 109(2)
Zn2 O5 H51 . 125(2)
Zn2 O5 H52 . 120(2)
H51 O5 H52 . 116(2)
Zn2 O6 H61 . 104(3)
Zn2 O6 H62 . 120(2)
H61 O6 H62 . 108(2)
C1 N5 H5 . 118(2)
C2 N5 H5 . 115(2)
C4 N14 H14 . 119(2)
C3 N14 H14 . 116(2)

loop_
_geom_bond_atom_site_label_1
_geom_bond_atom_site_label_2
_geom_bond_site_symmetry_2
_geom_bond_distance
_geom_bond_publ_flag
Zn1 O2 . 2.122(2) y
Zn1 O1 . 2.148(2) y
Zn1 O3 . 2.069(2) y
Zn1 N1 . 2.140(2) y
Zn1 N4 3_566 2.199(2) y
Zn1 N9 . 2.125(2) y
Zn2 O4 . 2.130(2) y
Zn2 O5 . 2.0960(10) y
Zn2 O6 . 2.132(2) y
Zn2 N10 . 2.146(2) y
Zn2 N11 2_675 2.152(2) y
Zn2 N18 . 2.113(2) y
N1 C1 . 1.334(2) ?
N1 N2 . 1.341(2) ?
N2 N3 . 1.293(2) ?
N3 N4 . 1.351(2) ?
N4 C1 . 1.338(2) ?
N5 C1 . 1.366(2) ?
N5 C2 . 1.371(2) ?
N6 C2 . 1.326(3) ?
N6 N7 . 1.350(2) ?
N7 N8 . 1.287(3) ?
N8 N9 . 1.360(2) ?
N9 C2 . 1.333(2) ?
N10 C3 . 1.329(2) ?
N10 N11 . 1.360(2) ?
N11 N12 . 1.297(2) ?
N12 N13 . 1.345(2) ?
N13 C3 . 1.343(3) ?
N14 C4 . 1.369(2) ?
N14 C3 . 1.375(3) ?
N15 C4 . 1.336(2) ?
N15 N16 . 1.359(2) ?
N16 N17 . 1.291(2) ?
N17 N18 . 1.357(2) ?
N18 C4 . 1.324(2) ?
O1 H11 . 0.850(10) ?
O1 H12 . 0.850(10) ?
O2 H21 . 0.840(10) ?
O2 H22 . 0.840(10) ?
O3 H31 . 0.850(10) ?
O3 H32 . 0.850(10) ?
O4 H41 . 0.860(10) ?
O4 H42 . 0.860(10) ?
O5 H51 . 0.820(10) ?
O5 H52 . 0.830(10) ?
O6 H61 . 0.860(10) ?
O6 H62 . 0.860(10) ?
O7 H7 . 0.840(10) ?
O8 H8 . 0.840(10) ?

loop_
_geom_hbond_atom_site_label_D
_geom_hbond_atom_site_label_H
_geom_hbond_atom_site_label_A
_geom_hbond_site_symmetry_A
_geom_hbond_distance_DH
_geom_hbond_distance_HA
_geom_hbond_distance_DA
_geom_hbond_angle_DHA
_geom_hbond_publ_flag
N5 H5 N2 3_466 0.840(10) 1.940(10) 2.773(2) 171(3) y
N14 H14 N16 3_565 0.820(10) 2.230(10) 3.049(2) 176(2) y
O1 H11 N13 3_466 0.850(10) 1.910(10) 2.754(2) 175(2) y
O1 H12 N15 1_556 0.850(10) 2.14(2) 2.915(2) 153(2) y
O2 H21 O6 3_565 0.840(10) 2.220(10) 3.053(2) 172(4) y
O2 H22 O8 3_466 0.840(10) 1.960(10) 2.796(2) 173(3) y
O3 H31 N15 . 0.850(10) 2.07(2) 2.835(3) 148(3) y
O3 H32 N17 3_565 0.850(10) 1.960(10) 2.776(2) 160(3) y
O4 H41 N3 . 0.860(10) 2.000(10) 2.847(2) 169(3) y
O4 H42 N6 3_566 0.860(10) 2.20(2) 3.000(3) 155(3) y
O5 H51 O1 3_466 0.820(10) 2.190(10) 3.000(2) 170(2) y
O5 H52 O7 1_455 0.830(10) 1.960(10) 2.781(2) 169(3) y
O6 H61 N6 3_565 0.860(10) 2.200(10) 3.042(3) 167(3) y
O6 H62 N7 4 0.860(10) 1.840(10) 2.701(2) 176(3) y
O7 H7 N8 4_655 0.840(10) 2.120(10) 2.959(2) 179(3) y
O8 H8 N12 2_775 0.840(10) 2.150(10) 2.974(2) 166(4) y

loop_
_geom_torsion_atom_site_label_1
_geom_torsion_atom_site_label_2
_geom_torsion_atom_site_label_3
_geom_torsion_atom_site_label_4
_geom_torsion_site_symmetry_1
_geom_torsion_site_symmetry_4
_geom_torsion
O3 Zn1 N1 C1 . . 109.4(2)
O2 Zn1 N1 C1 . . 21.6(6)
N9 Zn1 N1 C1 . . 17.11(19)
O1 Zn1 N1 C1 . . -74.2(2)
N4 Zn1 N1 C1 3_566 . -160.3(2)
O3 Zn1 N1 N2 . . -69.9(2)
O2 Zn1 N1 N2 . . -157.8(4)
N9 Zn1 N1 N2 . . -162.2(2)
O1 Zn1 N1 N2 . . 106.5(2)
N4 Zn1 N1 N2 3_566 . 20.4(2)
C1 N1 N2 N3 . . 1.1(3)
Zn1 N1 N2 N3 . . -179.5(2)
N1 N2 N3 N4 . . -1.0(3)
N2 N3 N4 C1 . . 0.4(3)
N2 N3 N4 Zn1 . 3_466 174.0(2)
C2 N6 N7 N8 . . 0.1(3)
N6 N7 N8 N9 . . 0.3(3)
N7 N8 N9 C2 . . -0.6(2)
N7 N8 N9 Zn1 . . 173.3(2)
O3 Zn1 N9 C2 . . -112.6(2)
O2 Zn1 N9 C2 . . 160.3(2)
N1 Zn1 N9 C2 . . -20.5(2)
O1 Zn1 N9 C2 . . 74.7(2)
O3 Zn1 N9 N8 . . 75.0(2)
O2 Zn1 N9 N8 . . -12.1(2)
N1 Zn1 N9 N8 . . 167.1(2)
O1 Zn1 N9 N8 . . -97.7(2)
N18 Zn2 N10 C3 . . -17.7(2)
O4 Zn2 N10 C3 . . 74.4(2)
O6 Zn2 N10 C3 . . -103.8(2)
N11 Zn2 N10 C3 2_675 . 163.0(2)
N18 Zn2 N10 N11 . . -173.7(2)
O4 Zn2 N10 N11 . . -81.6(2)
O6 Zn2 N10 N11 . . 100.3(2)
N11 Zn2 N10 N11 2_675 . 7.1(2)
C3 N10 N11 N12 . . -0.5(2)
Zn2 N10 N11 N12 . . 159.7(2)
C3 N10 N11 Zn2 . 2_675 169.1(2)
Zn2 N10 N11 Zn2 . 2_675 -30.7(2)
N10 N11 N12 N13 . . 0.1(2)
Zn2 N11 N12 N13 2_675 . -170.70(10)
N11 N12 N13 C3 . . 0.4(2)
C4 N15 N16 N17 . . 0.6(3)
N15 N16 N17 N18 . . -0.5(3)
N16 N17 N18 C4 . . 0.3(3)
N16 N17 N18 Zn2 . . -173.2(2)
O5 Zn2 N18 C4 . . -164.9(2)
O4 Zn2 N18 C4 . . -76.6(2)
O6 Zn2 N18 C4 . . 105.2(2)
N10 Zn2 N18 C4 . . 11.6(2)
O5 Zn2 N18 N17 . . 6.7(2)
O4 Zn2 N18 N17 . . 95.0(2)
O6 Zn2 N18 N17 . . -83.2(2)
N10 Zn2 N18 N17 . . -176.8(2)
N2 N1 C1 N4 . . -0.8(3)
Zn1 N1 C1 N4 . . 179.8(2)
N2 N1 C1 N5 . . 179.3(2)
Zn1 N1 C1 N5 . . -0.2(3)
N3 N4 C1 N1 . . 0.3(3)
Zn1 N4 C1 N1 3_466 . -170.0(2)
N3 N4 C1 N5 . . -179.8(2)
Zn1 N4 C1 N5 3_466 . 9.9(4)
C2 N5 C1 N1 . . -24.1(4)
C2 N5 C1 N4 . . 156.0(2)
N7 N6 C2 N9 . . -0.5(3)
N7 N6 C2 N5 . . 179.0(2)
N8 N9 C2 N6 . . 0.7(3)
Zn1 N9 C2 N6 . . -173.0(2)
N8 N9 C2 N5 . . -178.8(2)
Zn1 N9 C2 N5 . . 7.5(3)
C1 N5 C2 N6 . . -159.0(2)
C1 N5 C2 N9 . . 20.4(4)
N11 N10 C3 N13 . . 0.8(2)
Zn2 N10 C3 N13 . . -159.4(2)
N11 N10 C3 N14 . . -178.3(2)
Zn2 N10 C3 N14 . . 21.6(3)
N12 N13 C3 N10 . . -0.7(3)
N12 N13 C3 N14 . . 178.4(2)
C4 N14 C3 N10 . . -11.1(4)
C4 N14 C3 N13 . . 169.9(2)
N17 N18 C4 N15 . . 0.1(3)
Zn2 N18 C4 N15 . . 172.9(2)
N17 N18 C4 N14 . . 180.0(2)
Zn2 N18 C4 N14 . . -7.1(4)
N16 N15 C4 N18 . . -0.4(3)
N16 N15 C4 N14 . . 179.7(2)
C3 N14 C4 N18 . . 3.0(4)
C3 N14 C4 N15 . . -177.1(2)
